data_4323474
loop_
_publ_author_name
'Masami Yonemura'
'Yukiko Matsumura'
'Hideki Furutachi'
'Masaaki Ohba'
'Hisashi \=Okawa'
'David E. Fenton'

_publ_section_title
;
 Migratory Transmetalation in Diphenoxo-Bridged CuIIMII Complexes of a
 Dinucleating Macrocycle with N(amine)2O2 and N(imine)2O2 Metal-Binding
 Sites
;
_journal_name_full 'Inorganic Chemistry'
_journal_page_first 2711
_journal_page_last 2717
_journal_paper_doi 10.1021/ic9614430
_journal_volume 36
_journal_year 1997
_chemical_formula_sum 'C25 H29 Br2 Cl Cu N4 O8 Zn'
_space_group_IT_number 2
_symmetry_cell_setting triclinic
_symmetry_Int_Tables_number 2
_symmetry_space_group_name_Hall '-P 1'
_symmetry_space_group_name_H-M 'P -1'
_audit_creation_date 'Wed Mar 12 21:12:20 1997'
_audit_creation_method 'from TEXRAY.INF file'
_cell_angle_alpha 95.10(2)
_cell_angle_beta 116.68(2)
_cell_angle_gamma 112.00(2)
_cell_formula_units_Z 2.00
_cell_length_a 12.290(3)
_cell_length_b 13.402(4)
_cell_length_c 11.501(2)
_cell_measurement_reflns_used 23
_cell_measurement_temperature 20.0
_cell_measurement_theta_max 23.63
_cell_measurement_theta_min 20.15
_cell_volume 1491.9(8)
_computing_cell_refinement 'MSC/AFC Diffractometer Control'
_computing_data_collection 'MSC/AFC Diffractometer Control'
_computing_data_reduction 'teXsan: PROCESS (MSC)'
_computing_publication_material 'teXsan: FINISH (MSC)'
_computing_structure_refinement 'teXsan: LS (MSC)'
_diffrn_ambient_temperature 20.0
_diffrn_measurement_device AFC7R
_diffrn_measurement_method 'omega/2-theta scans'
_diffrn_orient_matrix_UB_11 -0.00142
_diffrn_orient_matrix_UB_12 0.07101
_diffrn_orient_matrix_UB_13 0.03241
_diffrn_orient_matrix_UB_21 0.08956
_diffrn_orient_matrix_UB_22 0.02426
_diffrn_orient_matrix_UB_23 0.08670
_diffrn_orient_matrix_UB_31 0.05067
_diffrn_orient_matrix_UB_32 0.03920
_diffrn_orient_matrix_UB_33 -0.04374
_diffrn_radiation_monochromator graphite
_diffrn_radiation_source 'X-ray tube'
_diffrn_radiation_type MoKalpha
_diffrn_radiation_wavelength 0.7107
_diffrn_reflns_av_R_equivalents 7.40
_diffrn_reflns_limit_h_max 14
_diffrn_reflns_limit_h_min 0
_diffrn_reflns_limit_k_max 14
_diffrn_reflns_limit_k_min -15
_diffrn_reflns_limit_l_max 0
_diffrn_reflns_limit_l_min -3
_diffrn_reflns_number 5594
_diffrn_reflns_theta_max 24.9983
_diffrn_standards_decay_% -0.59
_diffrn_standards_interval_count 150
_diffrn_standards_number 3
_exptl_absorpt_coefficient_mu_cm 43.468
_exptl_absorpt_correction_T_max 1.000
_exptl_absorpt_correction_T_min 0.696
_exptl_absorpt_correction_type psi-scan
_exptl_crystal_colour green
_exptl_crystal_density_diffrn 1.865
_exptl_crystal_description prismatic
_exptl_crystal_F_000 834.00
_exptl_crystal_size_max 0.250
_exptl_crystal_size_min 0.150
_refine_diff_density_max -0.43310
_refine_diff_density_min 0.62520
_refine_ls_extinction_coef 0.73846
_refine_ls_extinction_method Zachariasen_type_2_Gaussian_isotropic
_refine_ls_goodness_of_fit_obs 1.560
_refine_ls_matrix_type full
_refine_ls_number_parameters 380
_refine_ls_number_reflns 2497
_refine_ls_number_restraints 0
_refine_ls_R_factor_obs 0.0460
_refine_ls_shift/esd_max 0.1090
_refine_ls_structure_factor_coef F
_refine_ls_weighting_scheme sigma
_refine_ls_wR_factor_obs 0.0340
_cod_data_source_file ic9614430_2.cif
_cod_data_source_block '[CuZn(L)(AcO)](ClO4)'
_cod_original_cell_volume 1491.8(9)
_cod_original_sg_symbol_H-M 'P -1 '
_cod_database_code 4323474

loop_
_symmetry_equiv_pos_as_xyz
'   +x,   +y,   +z'
'   -x,   -y,   -z'

loop_
_atom_site_aniso_label
_atom_site_aniso_U_11
_atom_site_aniso_U_22
_atom_site_aniso_U_33
_atom_site_aniso_U_12
_atom_site_aniso_U_13
_atom_site_aniso_U_23
Br1 0.0859(10) 0.0763(9) 0.102(1) 0.0419(8) 0.0691(9) 0.0521(8)
Br2 0.095(1) 0.0589(8) 0.097(1) 0.0253(7) 0.0697(9) 0.0322(8)
Zn 0.0309(7) 0.0486(8) 0.0453(8) 0.0146(6) 0.0129(6) 0.0148(7)
Cu 0.0302(7) 0.0483(8) 0.0411(8) 0.0143(6) 0.0136(6) 0.0121(6)
Cl 0.053(2) 0.087(2) 0.064(2) 0.035(2) 0.026(2) 0.033(2)
O1 0.029(4) 0.045(4) 0.034(4) 0.013(3) 0.012(3) 0.007(3)
O2 0.038(4) 0.037(4) 0.043(4) 0.011(3) 0.018(3) 0.014(3)
O3 0.041(5) 0.094(6) 0.055(5) 0.041(4) 0.012(4) -0.007(5)
O4 0.035(4) 0.055(4) 0.045(4) 0.023(4) 0.018(4) 0.000(4)
O5 0.19(1) 0.15(1) 0.11(1) -0.02(1) -0.062(9) 0.042(9)
O6 0.42(2) 0.51(3) 0.18(1) 0.43(2) 0.23(2) 0.24(2)
O7 0.090(7) 0.21(1) 0.143(9) 0.058(8) 0.063(7) 0.129(9)
O8 0.070(6) 0.089(6) 0.071(6) 0.035(5) 0.017(5) 0.048(5)
N1 0.034(5) 0.055(6) 0.050(6) 0.017(5) 0.016(5) 0.017(5)
N2 0.028(5) 0.069(6) 0.041(6) 0.012(5) 0.011(4) 0.015(5)
N3 0.034(5) 0.045(5) 0.049(6) 0.022(4) 0.016(4) 0.014(4)
N4 0.036(5) 0.051(6) 0.047(6) 0.022(4) 0.017(4) 0.010(5)
C1 0.041(6) 0.036(6) 0.042(7) 0.023(5) 0.026(5) 0.006(5)
C2 0.044(7) 0.049(7) 0.049(7) 0.026(6) 0.027(6) 0.013(6)
C3 0.045(7) 0.045(7) 0.066(8) 0.017(5) 0.039(6) 0.017(6)
C4 0.061(8) 0.051(7) 0.082(9) 0.029(6) 0.053(7) 0.040(7)
C5 0.049(7) 0.065(7) 0.050(7) 0.035(6) 0.028(6) 0.024(6)
C6 0.048(6) 0.039(6) 0.029(6) 0.016(5) 0.019(5) 0.009(5)
C7 0.061(8) 0.069(8) 0.032(6) 0.032(6) 0.018(6) 0.016(6)
C8 0.081(10) 0.10(1) 0.12(1) 0.065(9) 0.060(9) 0.069(9)
C9 0.045(8) 0.12(1) 0.052(8) 0.011(8) 0.006(7) 0.034(9)
C10 0.070(10) 0.10(1) 0.07(1) -0.013(8) -0.010(8) 0.032(9)
C11 0.074(9) 0.09(1) 0.17(1) 0.041(8) 0.09(1) 0.041(10)
C12 0.046(7) 0.045(7) 0.076(9) 0.005(6) 0.033(7) 0.013(7)
C13 0.045(6) 0.033(6) 0.045(7) 0.019(5) 0.023(6) 0.005(5)
C14 0.054(7) 0.052(7) 0.039(7) 0.026(6) 0.022(6) 0.019(6)
C15 0.049(7) 0.037(6) 0.066(8) 0.004(5) 0.032(6) 0.010(6)
C16 0.072(9) 0.042(7) 0.063(8) 0.024(6) 0.045(7) 0.019(6)
C17 0.080(9) 0.045(7) 0.057(8) 0.031(6) 0.045(7) 0.019(6)
C18 0.047(7) 0.038(6) 0.049(7) 0.028(5) 0.023(6) 0.010(5)
C19 0.053(7) 0.047(7) 0.047(7) 0.034(6) 0.021(6) 0.018(6)
C20 0.041(7) 0.074(8) 0.068(8) 0.034(6) 0.016(6) 0.029(7)
C21 0.048(7) 0.074(9) 0.043(8) 0.029(7) -0.005(6) 0.000(7)
C22 0.029(6) 0.060(7) 0.054(8) 0.013(5) 0.001(6) 0.011(6)
C23 0.039(6) 0.036(6) 0.067(8) 0.013(5) 0.032(6) 0.000(6)
C24 0.048(7) 0.048(7) 0.051(8) 0.022(6) 0.026(6) 0.010(6)
C25 0.055(7) 0.074(8) 0.055(8) 0.042(7) 0.019(6) -0.007(6)

loop_
_atom_site_label
_atom_site_fract_x
_atom_site_fract_y
_atom_site_fract_z
_atom_site_U_iso_or_equiv
_atom_site_thermal_displace_type
_atom_site_calc_flag
_atom_site_calc_attached_atom
Br1 0.3450(1) 0.1348(1) -0.6358(1) 0.0764 Uij ? ?
Br2 -0.2249(1) -0.77157(10) -0.1593(1) 0.0786 Uij ? ?
Zn 0.2295(1) -0.24956(10) -0.2228(1) 0.0464 Uij ? ?
Cu -0.0491(1) -0.31377(10) -0.4503(1) 0.0439 Uij ? ?
Cl 0.2968(3) 0.3425(3) 0.1047(3) 0.0685 Uij ? ?
O1 0.1401(6) -0.2384(5) -0.4181(6) 0.0400 Uij ? ?
O2 0.0417(6) -0.3929(5) -0.3371(6) 0.0433 Uij ? ?
O3 -0.0211(7) -0.1964(6) -0.2935(7) 0.0681 Uij ? ?
O4 0.1909(6) -0.1465(5) -0.1255(6) 0.0471 Uij ? ?
O5 0.204(1) 0.243(1) 0.011(1) 0.2511 Uij ? ?
O6 0.235(2) 0.390(1) 0.137(1) 0.2563 Uij ? ?
O7 0.3575(9) 0.4085(9) 0.0463(10) 0.1451 Uij ? ?
O8 0.3895(7) 0.3272(6) 0.2207(8) 0.0847 Uij ? ?
N1 -0.1294(8) -0.2549(7) -0.6077(8) 0.0507 Uij ? ?
N2 -0.2382(7) -0.4455(7) -0.5326(8) 0.0528 Uij ? ?
N3 0.2907(8) -0.3357(6) -0.0910(8) 0.0442 Uij ? ?
N4 0.4149(8) -0.1447(7) -0.1939(8) 0.0470 Uij ? ?
C1 0.1863(9) -0.1566(7) -0.4646(10) 0.0366 Uij ? ?
C2 0.329(1) -0.0759(8) -0.393(1) 0.0456 Uij ? ?
C3 0.3739(10) 0.0090(8) -0.448(1) 0.0496 Uij ? ?
C4 0.283(1) 0.0160(8) -0.568(1) 0.0555 Uij ? ?
C5 0.148(1) -0.0637(9) -0.6386(10) 0.0503 Uij ? ?
C6 0.0976(10) -0.1511(8) -0.5910(9) 0.0407 Uij ? ?
C7 -0.049(1) -0.2408(9) -0.6767(9) 0.0561 Uij ? ?
C8 -0.130(1) -0.150(1) -0.566(1) 0.0873 Uij ? ?
C9 -0.273(1) -0.344(1) -0.700(1) 0.0900 Uij ? ?
C10 -0.302(1) -0.445(1) -0.678(1) 0.1190 Uij ? ?
C11 -0.311(1) -0.428(1) -0.469(1) 0.1017 Uij ? ?
C12 -0.233(1) -0.5519(8) -0.527(1) 0.0616 Uij ? ?
C13 -0.013(1) -0.4736(8) -0.294(1) 0.0419 Uij ? ?
C14 -0.155(1) -0.5555(8) -0.382(1) 0.0488 Uij ? ?
C15 -0.216(1) -0.6403(8) -0.339(1) 0.0560 Uij ? ?
C16 -0.141(1) -0.6520(8) -0.214(1) 0.0561 Uij ? ?
C17 -0.005(1) -0.5782(8) -0.130(1) 0.0555 Uij ? ?
C18 0.0606(10) -0.4879(8) -0.169(1) 0.0430 Uij ? ?
C19 0.208(1) -0.4205(8) -0.0777(10) 0.0471 Uij ? ?
C20 0.439(1) -0.2886(9) 0.013(1) 0.0642 Uij ? ?
C21 0.518(1) -0.1633(9) 0.039(1) 0.0696 Uij ? ?
C22 0.5403(9) -0.1283(8) -0.071(1) 0.0606 Uij ? ?
C23 0.4310(10) -0.0800(8) -0.267(1) 0.0488 Uij ? ?
C24 0.078(1) -0.1443(8) -0.173(1) 0.0495 Uij ? ?
C25 0.064(1) -0.0701(9) -0.082(1) 0.0637 Uij ? ?
H1 0.4723 0.0657 -0.3995 0.0594 Uij ? ?
H2 0.0814 -0.0589 -0.7288 0.0599 Uij ? ?
H3 -0.0534 -0.3141 -0.7049 0.0635 Uij ? ?
H4 -0.0969 -0.2266 -0.7639 0.0635 Uij ? ?
H5 -0.1712 -0.1219 -0.6404 0.0931 Uij ? ?
H6 -0.1750 -0.1535 -0.5152 0.0931 Uij ? ?
H7 -0.0349 -0.0877 -0.5043 0.0931 Uij ? ?
H8 -0.3005 -0.3511 -0.7958 0.1008 Uij ? ?
H9 -0.3358 -0.3187 -0.6890 0.1008 Uij ? ?
H10 -0.2730 -0.4825 -0.7278 0.1200 Uij ? ?
H11 -0.4036 -0.4915 -0.7301 0.1200 Uij ? ?
H12 -0.3193 -0.3605 -0.4733 0.1024 Uij ? ?
H13 -0.4076 -0.4906 -0.5172 0.1024 Uij ? ?
H14 -0.2701 -0.4284 -0.3772 0.1024 Uij ? ?
H15 -0.3265 -0.6147 -0.5784 0.0685 Uij ? ?
H16 -0.1902 -0.5633 -0.5779 0.0685 Uij ? ?
H17 -0.3134 -0.6942 -0.4012 0.0642 Uij ? ?
H18 0.0498 -0.5879 -0.0413 0.0672 Uij ? ?
H19 0.2538 -0.4401 0.0057 0.0578 Uij ? ?
H20 0.4499 -0.3014 0.0991 0.0713 Uij ? ?
H21 0.4806 -0.3259 -0.0142 0.0713 Uij ? ?
H22 0.4703 -0.1260 0.0561 0.0728 Uij ? ?
H23 0.6082 -0.1316 0.1248 0.0728 Uij ? ?
H24 0.5797 -0.1714 -0.0923 0.0667 Uij ? ?
H25 0.6098 -0.0493 -0.0323 0.0667 Uij ? ?
H26 0.5296 -0.0251 -0.2280 0.0517 Uij ? ?
H27 0.0479 -0.0094 -0.1164 0.0684 Uij ? ?
H28 -0.0122 -0.1108 -0.0700 0.0684 Uij ? ?
H29 0.1451 -0.0310 0.0104 0.0684 Uij ? ?

loop_
_atom_type_symbol
_atom_type_oxidation_number
_atom_type_number_in_cell
_atom_type_scat_dispersion_real
_atom_type_scat_dispersion_imag
_atom_type_scat_source
C 0 50 0.003 0.002 'International Tables'
H 0 58 0.000 0.000 'International Tables'
Br 0 4 -0.290 2.459 'International Tables'
Cl 0 2 0.148 0.159 'International Tables'
Cu 0 2 0.320 1.265 'International Tables'
N 0 8 0.006 0.003 'International Tables'
O 0 16 0.011 0.006 'International Tables'
Zn 0 2 0.284 1.430 'International Tables'

loop_
_geom_angle_atom_site_label_1
_geom_angle_atom_site_label_2
_geom_angle_atom_site_label_3
_geom_angle
_geom_angle_site_symmetry_1
_geom_angle_site_symmetry_2
_geom_angle_site_symmetry_3
_geom_angle_publ_flag
C(3) Br(1) C(4) 24.8(4) ? ? ? yes
C(3) Br(1) C(5) 49.3(3) ? ? ? yes
C(4) Br(1) C(5) 24.6(4) ? ? ? yes
C(15) Br(2) C(16) 24.6(4) ? ? ? yes
C(15) Br(2) C(17) 49.5(3) ? ? ? yes
C(16) Br(2) C(17) 24.9(4) ? ? ? yes
Cu Zn O(1) 42.5(2) ? ? ? yes
Cu Zn O(2) 42.0(2) ? ? ? yes
Cu Zn O(4) 83.3(2) ? ? ? yes
Cu Zn N(3) 128.5(2) ? ? ? yes
Cu Zn N(4) 129.6(2) ? ? ? yes
Cu Zn C(19) 107.8(2) ? ? ? yes
Cu Zn C(23) 108.7(2) ? ? ? yes
Cu Zn C(24) 62.8(2) ? ? ? yes
O(1) Zn O(2) 73.6(2) ? ? ? yes
O(1) Zn O(4) 101.9(2) ? ? ? yes
O(1) Zn N(3) 151.1(3) ? ? ? yes
O(1) Zn N(4) 88.0(3) ? ? ? yes
O(1) Zn C(19) 139.9(3) ? ? ? yes
O(1) Zn C(23) 68.1(3) ? ? ? yes
O(1) Zn C(24) 86.8(3) ? ? ? yes
O(2) Zn O(4) 103.1(2) ? ? ? yes
O(2) Zn N(3) 87.7(3) ? ? ? yes
O(2) Zn N(4) 150.2(3) ? ? ? yes
O(2) Zn C(19) 68.4(3) ? ? ? yes
O(2) Zn C(23) 138.6(3) ? ? ? yes
O(2) Zn C(24) 85.5(3) ? ? ? yes
O(4) Zn N(3) 103.8(3) ? ? ? yes
O(4) Zn N(4) 103.4(3) ? ? ? yes
O(4) Zn C(19) 99.0(3) ? ? ? yes
O(4) Zn C(23) 99.7(3) ? ? ? yes
O(4) Zn C(24) 20.6(2) ? ? ? yes
N(3) Zn N(4) 98.8(3) ? ? ? yes
N(3) Zn C(19) 21.1(3) ? ? ? yes
N(3) Zn C(23) 119.7(3) ? ? ? yes
N(3) Zn C(24) 114.0(3) ? ? ? yes
N(4) Zn C(19) 119.8(3) ? ? ? yes
N(4) Zn C(23) 21.2(3) ? ? ? yes
N(4) Zn C(24) 117.2(3) ? ? ? yes
C(19) Zn C(23) 140.5(3) ? ? ? yes
C(19) Zn C(24) 102.5(3) ? ? ? yes
C(23) Zn C(24) 107.1(3) ? ? ? yes
Zn Cu O(1) 44.3(2) ? ? ? yes
Zn Cu O(2) 44.4(2) ? ? ? yes
Zn Cu O(3) 76.5(2) ? ? ? yes
Zn Cu N(1) 135.3(2) ? ? ? yes
Zn Cu N(2) 136.0(3) ? ? ? yes
Zn Cu C(1) 62.4(2) ? ? ? yes
Zn Cu C(7) 112.7(2) ? ? ? yes
Zn Cu C(8) 122.9(2) ? ? ? yes
Zn Cu C(9) 163.9(3) ? ? ? yes
Zn Cu C(10) 158.8(4) ? ? ? yes
Zn Cu C(11) 129.5(3) ? ? ? yes
Zn Cu C(12) 111.6(2) ? ? ? yes
Zn Cu C(13) 62.0(2) ? ? ? yes
O(1) Cu O(2) 77.1(2) ? ? ? yes
O(1) Cu O(3) 98.2(2) ? ? ? yes
O(1) Cu N(1) 94.2(3) ? ? ? yes
O(1) Cu N(2) 153.8(3) ? ? ? yes
O(1) Cu C(1) 21.0(2) ? ? ? yes
O(1) Cu C(7) 68.5(3) ? ? ? yes
O(1) Cu C(8) 95.0(3) ? ? ? yes
O(1) Cu C(9) 119.6(3) ? ? ? yes
O(1) Cu C(10) 133.6(4) ? ? ? yes
O(1) Cu C(11) 173.8(3) ? ? ? yes
O(1) Cu C(12) 129.8(3) ? ? ? yes
O(1) Cu C(13) 97.9(3) ? ? ? yes
O(2) Cu O(3) 98.0(3) ? ? ? yes
O(2) Cu N(1) 161.7(3) ? ? ? yes
O(2) Cu N(2) 92.7(3) ? ? ? yes
O(2) Cu C(1) 98.1(3) ? ? ? yes
O(2) Cu C(7) 133.6(3) ? ? ? yes
O(2) Cu C(8) 166.7(3) ? ? ? yes
O(2) Cu C(9) 144.2(3) ? ? ? yes
O(2) Cu C(10) 116.8(4) ? ? ? yes
O(2) Cu C(11) 97.4(3) ? ? ? yes
O(2) Cu C(12) 67.3(3) ? ? ? yes
O(2) Cu C(13) 20.8(2) ? ? ? yes
O(3) Cu N(1) 99.2(3) ? ? ? yes
O(3) Cu N(2) 107.1(3) ? ? ? yes
O(3) Cu C(1) 95.5(3) ? ? ? yes
O(3) Cu C(7) 116.5(3) ? ? ? yes
O(3) Cu C(8) 72.3(3) ? ? ? yes
O(3) Cu C(9) 109.3(3) ? ? ? yes
O(3) Cu C(10) 121.0(4) ? ? ? yes
O(3) Cu C(11) 79.5(3) ? ? ? yes
O(3) Cu C(12) 120.1(3) ? ? ? yes
O(3) Cu C(13) 94.7(3) ? ? ? yes
N(1) Cu N(2) 88.3(3) ? ? ? yes
N(1) Cu C(1) 74.0(3) ? ? ? yes
N(1) Cu C(7) 29.8(3) ? ? ? yes
N(1) Cu C(8) 27.0(3) ? ? ? yes
N(1) Cu C(9) 30.6(3) ? ? ? yes
N(1) Cu C(10) 58.4(4) ? ? ? yes
N(1) Cu C(11) 91.9(4) ? ? ? yes
N(1) Cu C(12) 108.8(3) ? ? ? yes
N(1) Cu C(13) 160.1(3) ? ? ? yes
N(2) Cu C(1) 153.3(3) ? ? ? yes
N(2) Cu C(7) 104.6(3) ? ? ? yes
N(2) Cu C(8) 98.7(3) ? ? ? yes
N(2) Cu C(9) 57.8(3) ? ? ? yes
N(2) Cu C(10) 32.7(3) ? ? ? yes
N(2) Cu C(11) 27.6(3) ? ? ? yes
N(2) Cu C(12) 27.9(3) ? ? ? yes
N(2) Cu C(13) 74.0(3) ? ? ? yes
C(1) Cu C(7) 51.1(3) ? ? ? yes
C(1) Cu C(8) 74.4(3) ? ? ? yes
C(1) Cu C(9) 101.7(3) ? ? ? yes
C(1) Cu C(10) 122.2(4) ? ? ? yes
C(1) Cu C(11) 164.3(3) ? ? ? yes
C(1) Cu C(12) 142.4(3) ? ? ? yes
C(1) Cu C(13) 118.9(3) ? ? ? yes
C(7) Cu C(8) 49.4(3) ? ? ? yes
C(7) Cu C(9) 51.2(3) ? ? ? yes
C(7) Cu C(10) 72.0(4) ? ? ? yes
C(7) Cu C(11) 117.7(4) ? ? ? yes
C(7) Cu C(12) 113.6(3) ? ? ? yes
C(7) Cu C(13) 146.9(3) ? ? ? yes
C(8) Cu C(9) 49.1(4) ? ? ? yes
C(8) Cu C(10) 76.4(4) ? ? ? yes
C(8) Cu C(11) 89.8(3) ? ? ? yes
C(8) Cu C(12) 125.3(3) ? ? ? yes
C(8) Cu C(13) 162.9(3) ? ? ? yes
C(9) Cu C(10) 28.3(3) ? ? ? yes
C(9) Cu C(11) 66.6(4) ? ? ? yes
C(9) Cu C(12) 79.0(3) ? ? ? yes
C(9) Cu C(13) 130.4(3) ? ? ? yes
C(10) Cu C(11) 51.5(4) ? ? ? yes
C(10) Cu C(12) 50.7(4) ? ? ? yes
C(10) Cu C(13) 102.2(4) ? ? ? yes
C(11) Cu C(12) 48.6(3) ? ? ? yes
C(11) Cu C(13) 76.6(3) ? ? ? yes
C(12) Cu C(13) 51.5(3) ? ? ? yes
O(5) Cl O(6) 109.2(10) ? ? ? yes
O(5) Cl O(7) 107.0(8) ? ? ? yes
O(5) Cl O(8) 109.4(7) ? ? ? yes
O(6) Cl O(7) 107.4(8) ? ? ? yes
O(6) Cl O(8) 110.1(7) ? ? ? yes
O(7) Cl O(8) 113.6(5) ? ? ? yes
Zn O(1) Cu 93.2(2) ? ? ? yes
Zn O(1) O(2) 53.2(2) ? ? ? yes
Zn O(1) N(1) 133.5(3) ? ? ? yes
Zn O(1) N(4) 45.6(2) ? ? ? yes
Zn O(1) C(1) 128.9(6) ? ? ? yes
Zn O(1) C(2) 99.4(3) ? ? ? yes
Zn O(1) C(6) 157.6(4) ? ? ? yes
Zn O(1) C(7) 163.3(3) ? ? ? yes
Zn O(1) C(23) 70.6(3) ? ? ? yes
Cu O(1) O(2) 51.2(2) ? ? ? yes
Cu O(1) N(1) 43.4(2) ? ? ? yes
Cu O(1) N(4) 137.7(3) ? ? ? yes
Cu O(1) C(1) 126.0(6) ? ? ? yes
Cu O(1) C(2) 150.6(4) ? ? ? yes
Cu O(1) C(6) 98.7(3) ? ? ? yes
Cu O(1) C(7) 70.5(3) ? ? ? yes
Cu O(1) C(23) 155.9(3) ? ? ? yes
O(2) O(1) N(1) 93.3(3) ? ? ? yes
O(2) O(1) N(4) 96.0(3) ? ? ? yes
O(2) O(1) C(1) 177.1(6) ? ? ? yes
O(2) O(1) C(2) 151.8(4) ? ? ? yes
O(2) O(1) C(6) 146.5(4) ? ? ? yes
O(2) O(1) C(7) 114.6(3) ? ? ? yes
O(2) O(1) C(23) 121.8(3) ? ? ? yes
N(1) O(1) N(4) 159.3(3) ? ? ? yes
N(1) O(1) C(1) 83.8(5) ? ? ? yes
N(1) O(1) C(2) 113.3(4) ? ? ? yes
N(1) O(1) C(6) 55.4(3) ? ? ? yes
N(1) O(1) C(7) 29.9(2) ? ? ? yes
N(1) O(1) C(23) 141.2(3) ? ? ? yes
N(4) O(1) C(1) 86.6(5) ? ? ? yes
N(4) O(1) C(2) 55.7(3) ? ? ? yes
N(4) O(1) C(6) 117.5(4) ? ? ? yes
N(4) O(1) C(7) 149.2(4) ? ? ? yes
N(4) O(1) C(23) 25.8(2) ? ? ? yes
C(1) O(1) C(2) 30.8(5) ? ? ? yes
C(1) O(1) C(6) 31.0(5) ? ? ? yes
C(1) O(1) C(7) 62.9(5) ? ? ? yes
C(1) O(1) C(23) 60.8(5) ? ? ? yes
C(2) O(1) C(6) 61.7(4) ? ? ? yes
C(2) O(1) C(7) 93.6(4) ? ? ? yes
C(2) O(1) C(23) 30.0(3) ? ? ? yes
C(6) O(1) C(7) 32.0(3) ? ? ? yes
C(6) O(1) C(23) 91.7(4) ? ? ? yes
C(7) O(1) C(23) 123.4(4) ? ? ? yes
Zn O(2) Cu 93.6(2) ? ? ? yes
Zn O(2) O(1) 53.1(2) ? ? ? yes
Zn O(2) N(2) 136.7(3) ? ? ? yes
Zn O(2) N(3) 45.8(2) ? ? ? yes
Zn O(2) C(12) 165.9(4) ? ? ? yes
Zn O(2) C(13) 127.2(6) ? ? ? yes
Zn O(2) C(14) 157.9(4) ? ? ? yes
Zn O(2) C(18) 98.9(3) ? ? ? yes
Zn O(2) C(19) 70.4(3) ? ? ? yes
Cu O(2) O(1) 51.8(2) ? ? ? yes
Cu O(2) N(2) 44.2(2) ? ? ? yes
Cu O(2) N(3) 137.9(3) ? ? ? yes
Cu O(2) C(12) 72.2(3) ? ? ? yes
Cu O(2) C(13) 126.8(6) ? ? ? yes
Cu O(2) C(14) 99.5(3) ? ? ? yes
Cu O(2) C(18) 147.8(4) ? ? ? yes
Cu O(2) C(19) 153.7(3) ? ? ? yes
O(1) O(2) N(2) 93.2(3) ? ? ? yes
O(1) O(2) N(3) 96.4(3) ? ? ? yes
O(1) O(2) C(12) 114.6(3) ? ? ? yes
O(1) O(2) C(13) 178.4(6) ? ? ? yes
O(1) O(2) C(14) 147.2(4) ? ? ? yes
O(1) O(2) C(18) 151.7(4) ? ? ? yes
O(1) O(2) C(19) 122.2(3) ? ? ? yes
N(2) O(2) N(3) 163.3(3) ? ? ? yes
N(2) O(2) C(12) 29.6(3) ? ? ? yes
N(2) O(2) C(13) 85.7(6) ? ? ? yes
N(2) O(2) C(14) 55.6(3) ? ? ? yes
N(2) O(2) C(18) 113.5(4) ? ? ? yes
N(2) O(2) C(19) 141.9(3) ? ? ? yes
N(3) O(2) C(12) 148.1(4) ? ? ? yes
N(3) O(2) C(13) 84.3(6) ? ? ? yes
N(3) O(2) C(14) 116.3(4) ? ? ? yes
N(3) O(2) C(18) 55.4(3) ? ? ? yes
N(3) O(2) C(19) 25.8(2) ? ? ? yes
C(12) O(2) C(13) 64.8(5) ? ? ? yes
C(12) O(2) C(14) 32.8(3) ? ? ? yes
C(12) O(2) C(18) 93.7(4) ? ? ? yes
C(12) O(2) C(19) 122.8(4) ? ? ? yes
C(13) O(2) C(14) 32.1(5) ? ? ? yes
C(13) O(2) C(18) 29.0(5) ? ? ? yes
C(13) O(2) C(19) 58.5(5) ? ? ? yes
C(14) O(2) C(18) 61.1(4) ? ? ? yes
C(14) O(2) C(19) 90.5(4) ? ? ? yes
C(18) O(2) C(19) 29.6(3) ? ? ? yes
Cu O(3) O(4) 102.7(3) ? ? ? yes
Cu O(3) C(24) 130.5(7) ? ? ? yes
Cu O(3) C(25) 164.3(4) ? ? ? yes
O(4) O(3) C(24) 28.0(5) ? ? ? yes
O(4) O(3) C(25) 61.8(3) ? ? ? yes
C(24) O(3) C(25) 33.9(6) ? ? ? yes
Zn O(4) O(3) 97.5(3) ? ? ? yes
Zn O(4) C(24) 125.0(6) ? ? ? yes
Zn O(4) C(25) 158.8(4) ? ? ? yes
O(3) O(4) C(24) 27.8(5) ? ? ? yes
O(3) O(4) C(25) 61.8(3) ? ? ? yes
C(24) O(4) C(25) 34.1(6) ? ? ? yes
Cl O(5) O(6) 35.1(6) ? ? ? yes
Cl O(5) O(7) 37.1(4) ? ? ? yes
Cl O(5) O(8) 36.6(4) ? ? ? yes
O(6) O(5) O(7) 60.0(6) ? ? ? yes
O(6) O(5) O(8) 61.1(5) ? ? ? yes
O(7) O(5) O(8) 63.8(4) ? ? ? yes
Cl O(6) O(5) 35.7(5) ? ? ? yes
Cl O(6) O(7) 37.3(5) ? ? ? yes
Cl O(6) O(8) 36.6(4) ? ? ? yes
O(5) O(6) O(7) 60.5(6) ? ? ? yes
O(5) O(6) O(8) 61.5(5) ? ? ? yes
O(7) O(6) O(8) 64.1(5) ? ? ? yes
Cl O(7) O(5) 35.8(5) ? ? ? yes
Cl O(7) O(6) 35.3(5) ? ? ? yes
Cl O(7) O(8) 33.8(3) ? ? ? yes
O(5) O(7) O(6) 59.5(6) ? ? ? yes
O(5) O(7) O(8) 59.6(4) ? ? ? yes
O(6) O(7) O(8) 59.5(4) ? ? ? yes
Cl O(8) O(5) 34.0(4) ? ? ? yes
Cl O(8) O(6) 33.4(4) ? ? ? yes
Cl O(8) O(7) 32.6(3) ? ? ? yes
O(5) O(8) O(6) 57.4(5) ? ? ? yes
O(5) O(8) O(7) 56.6(4) ? ? ? yes
O(6) O(8) O(7) 56.4(4) ? ? ? yes
Cu N(1) O(1) 42.4(2) ? ? ? yes
Cu N(1) N(2) 45.7(2) ? ? ? yes
Cu N(1) C(6) 92.8(4) ? ? ? yes
Cu N(1) C(7) 107.8(6) ? ? ? yes
Cu N(1) C(8) 113.6(7) ? ? ? yes
Cu N(1) C(9) 105.0(7) ? ? ? yes
Cu N(1) C(10) 75.5(4) ? ? ? yes
O(1) N(1) N(2) 85.3(3) ? ? ? yes
O(1) N(1) C(6) 50.3(3) ? ? ? yes
O(1) N(1) C(7) 70.7(5) ? ? ? yes
O(1) N(1) C(8) 109.1(6) ? ? ? yes
O(1) N(1) C(9) 138.2(7) ? ? ? yes
O(1) N(1) C(10) 108.4(5) ? ? ? yes
N(2) N(1) C(6) 132.5(4) ? ? ? yes
N(2) N(1) C(7) 126.6(7) ? ? ? yes
N(2) N(1) C(8) 122.5(7) ? ? ? yes
N(2) N(1) C(9) 59.5(6) ? ? ? yes
N(2) N(1) C(10) 32.0(3) ? ? ? yes
C(6) N(1) C(7) 32.8(5) ? ? ? yes
C(6) N(1) C(8) 91.7(6) ? ? ? yes
C(6) N(1) C(9) 143.7(7) ? ? ? yes
C(6) N(1) C(10) 138.8(6) ? ? ? yes
C(7) N(1) C(8) 110.5(8) ? ? ? yes
C(7) N(1) C(9) 111.0(8) ? ? ? yes
C(7) N(1) C(10) 113.3(7) ? ? ? yes
C(8) N(1) C(9) 108.8(10) ? ? ? yes
C(8) N(1) C(10) 129.4(8) ? ? ? yes
C(9) N(1) C(10) 30.7(6) ? ? ? yes
Cu N(2) O(2) 43.0(2) ? ? ? yes
Cu N(2) N(1) 46.0(2) ? ? ? yes
Cu N(2) C(9) 77.5(4) ? ? ? yes
Cu N(2) C(10) 100.5(6) ? ? ? yes
Cu N(2) C(11) 112.3(7) ? ? ? yes
Cu N(2) C(12) 111.8(6) ? ? ? yes
Cu N(2) C(14) 94.2(4) ? ? ? yes
O(2) N(2) N(1) 87.6(3) ? ? ? yes
O(2) N(2) C(9) 117.4(4) ? ? ? yes
O(2) N(2) C(10) 130.0(7) ? ? ? yes
O(2) N(2) C(11) 113.3(7) ? ? ? yes
O(2) N(2) C(12) 71.9(5) ? ? ? yes
O(2) N(2) C(14) 51.5(3) ? ? ? yes
N(1) N(2) C(9) 31.6(3) ? ? ? yes
N(1) N(2) C(10) 58.1(6) ? ? ? yes
N(1) N(2) C(11) 110.5(7) ? ? ? yes
N(1) N(2) C(12) 139.1(6) ? ? ? yes
N(1) N(2) C(14) 138.8(4) ? ? ? yes
C(9) N(2) C(10) 29.6(6) ? ? ? yes
C(9) N(2) C(11) 104.7(8) ? ? ? yes
C(9) N(2) C(12) 136.0(8) ? ? ? yes
C(9) N(2) C(14) 162.7(6) ? ? ? yes
C(10) N(2) C(11) 112(1) ? ? ? yes
C(10) N(2) C(12) 109.5(10) ? ? ? yes
C(10) N(2) C(14) 143.0(9) ? ? ? yes
C(11) N(2) C(12) 110.1(9) ? ? ? yes
C(11) N(2) C(14) 92.5(7) ? ? ? yes
C(12) N(2) C(14) 33.8(5) ? ? ? yes
Zn N(3) O(2) 46.6(2) ? ? ? yes
Zn N(3) C(18) 97.3(4) ? ? ? yes
Zn N(3) C(19) 124.2(7) ? ? ? yes
Zn N(3) C(20) 119.0(6) ? ? ? yes
Zn N(3) C(21) 86.5(4) ? ? ? yes
O(2) N(3) C(18) 53.0(3) ? ? ? yes
O(2) N(3) C(19) 80.5(6) ? ? ? yes
O(2) N(3) C(20) 162.2(7) ? ? ? yes
O(2) N(3) C(21) 133.1(4) ? ? ? yes
C(18) N(3) C(19) 27.6(5) ? ? ? yes
C(18) N(3) C(20) 143.5(7) ? ? ? yes
C(18) N(3) C(21) 164.6(5) ? ? ? yes
C(19) N(3) C(20) 116.0(9) ? ? ? yes
C(19) N(3) C(21) 143.2(8) ? ? ? yes
C(20) N(3) C(21) 34.2(5) ? ? ? yes
Zn N(4) O(1) 46.5(2) ? ? ? yes
Zn N(4) C(2) 97.5(4) ? ? ? yes
Zn N(4) C(21) 86.7(4) ? ? ? yes
Zn N(4) C(22) 118.7(7) ? ? ? yes
Zn N(4) C(23) 124.0(7) ? ? ? yes
O(1) N(4) C(2) 52.9(3) ? ? ? yes
O(1) N(4) C(21) 133.1(4) ? ? ? yes
O(1) N(4) C(22) 163.0(7) ? ? ? yes
O(1) N(4) C(23) 79.6(6) ? ? ? yes
C(2) N(4) C(21) 164.9(5) ? ? ? yes
C(2) N(4) C(22) 143.4(7) ? ? ? yes
C(2) N(4) C(23) 26.8(5) ? ? ? yes
C(21) N(4) C(22) 33.4(5) ? ? ? yes
C(21) N(4) C(23) 144.6(7) ? ? ? yes
C(22) N(4) C(23) 116.7(9) ? ? ? yes
Cu C(1) O(1) 33.0(4) ? ? ? yes
Cu C(1) C(2) 147.8(7) ? ? ? yes
Cu C(1) C(3) 165.7(4) ? ? ? yes
Cu C(1) C(4) 146.7(4) ? ? ? yes
Cu C(1) C(5) 119.9(4) ? ? ? yes
Cu C(1) C(6) 91.4(6) ? ? ? yes
Cu C(1) C(7) 62.4(3) ? ? ? yes
Cu C(1) C(23) 121.1(4) ? ? ? yes
O(1) C(1) C(2) 121.2(9) ? ? ? yes
O(1) C(1) C(3) 151.3(7) ? ? ? yes
O(1) C(1) C(4) 179.2(7) ? ? ? yes
O(1) C(1) C(5) 150.3(7) ? ? ? yes
O(1) C(1) C(6) 120.2(8) ? ? ? yes
O(1) C(1) C(7) 89.4(6) ? ? ? yes
O(1) C(1) C(23) 92.3(6) ? ? ? yes
C(2) C(1) C(3) 30.2(5) ? ? ? yes
C(2) C(1) C(4) 59.4(6) ? ? ? yes
C(2) C(1) C(5) 88.5(6) ? ? ? yes
C(2) C(1) C(6) 118.5(9) ? ? ? yes
C(2) C(1) C(7) 149.0(8) ? ? ? yes
C(2) C(1) C(23) 28.9(5) ? ? ? yes
C(3) C(1) C(4) 29.3(3) ? ? ? yes
C(3) C(1) C(5) 58.4(4) ? ? ? yes
C(3) C(1) C(6) 88.3(6) ? ? ? yes
C(3) C(1) C(7) 119.1(5) ? ? ? yes
C(3) C(1) C(23) 59.0(4) ? ? ? yes
C(4) C(1) C(5) 29.1(3) ? ? ? yes
C(4) C(1) C(6) 59.1(6) ? ? ? yes
C(4) C(1) C(7) 90.0(5) ? ? ? yes
C(4) C(1) C(23) 88.3(4) ? ? ? yes
C(5) C(1) C(6) 30.0(5) ? ? ? yes
C(5) C(1) C(7) 60.9(4) ? ? ? yes
C(5) C(1) C(23) 117.4(5) ? ? ? yes
C(6) C(1) C(7) 30.8(5) ? ? ? yes
C(6) C(1) C(23) 147.2(7) ? ? ? yes
C(7) C(1) C(23) 173.8(5) ? ? ? yes
O(1) C(2) N(4) 71.3(3) ? ? ? yes
O(1) C(2) C(1) 28.0(5) ? ? ? yes
O(1) C(2) C(3) 147.0(8) ? ? ? yes
O(1) C(2) C(4) 117.8(5) ? ? ? yes
O(1) C(2) C(5) 88.4(4) ? ? ? yes
O(1) C(2) C(6) 58.3(3) ? ? ? yes
O(1) C(2) C(23) 94.7(6) ? ? ? yes
N(4) C(2) C(1) 99.3(7) ? ? ? yes
N(4) C(2) C(3) 141.7(8) ? ? ? yes
N(4) C(2) C(4) 170.8(6) ? ? ? yes
N(4) C(2) C(5) 159.7(5) ? ? ? yes
N(4) C(2) C(6) 129.7(5) ? ? ? yes
N(4) C(2) C(23) 23.5(5) ? ? ? yes
C(1) C(2) C(3) 119.0(9) ? ? ? yes
C(1) C(2) C(4) 89.8(7) ? ? ? yes
C(1) C(2) C(5) 60.4(6) ? ? ? yes
C(1) C(2) C(6) 30.4(5) ? ? ? yes
C(1) C(2) C(23) 122.7(9) ? ? ? yes
C(3) C(2) C(4) 29.2(5) ? ? ? yes
C(3) C(2) C(5) 58.6(6) ? ? ? yes
C(3) C(2) C(6) 88.7(7) ? ? ? yes
C(3) C(2) C(23) 118.3(9) ? ? ? yes
C(4) C(2) C(5) 29.5(3) ? ? ? yes
C(4) C(2) C(6) 59.5(4) ? ? ? yes
C(4) C(2) C(23) 147.5(8) ? ? ? yes
C(5) C(2) C(6) 30.0(3) ? ? ? yes
C(5) C(2) C(23) 176.2(7) ? ? ? yes
C(6) C(2) C(23) 152.9(8) ? ? ? yes
Br(1) C(3) C(1) 125.4(5) ? ? ? yes
Br(1) C(3) C(2) 156.2(8) ? ? ? yes
Br(1) C(3) C(4) 35.4(5) ? ? ? yes
Br(1) C(3) C(5) 65.4(4) ? ? ? yes
Br(1) C(3) C(6) 95.3(4) ? ? ? yes
Br(1) C(3) C(23) 172.3(5) ? ? ? yes
C(1) C(3) C(2) 30.8(5) ? ? ? yes
C(1) C(3) C(4) 90.0(7) ? ? ? yes
C(1) C(3) C(5) 60.1(4) ? ? ? yes
C(1) C(3) C(6) 30.2(3) ? ? ? yes
C(1) C(3) C(23) 62.2(4) ? ? ? yes
C(2) C(3) C(4) 120.8(9) ? ? ? yes
C(2) C(3) C(5) 90.9(7) ? ? ? yes
C(2) C(3) C(6) 61.0(6) ? ? ? yes
C(2) C(3) C(23) 31.4(5) ? ? ? yes
C(4) C(3) C(5) 29.9(5) ? ? ? yes
C(4) C(3) C(6) 59.8(6) ? ? ? yes
C(4) C(3) C(23) 152.2(8) ? ? ? yes
C(5) C(3) C(6) 29.9(3) ? ? ? yes
C(5) C(3) C(23) 122.3(5) ? ? ? yes
C(6) C(3) C(23) 92.4(4) ? ? ? yes
Br(1) C(4) C(1) 178.2(5) ? ? ? yes
Br(1) C(4) C(2) 149.7(6) ? ? ? yes
Br(1) C(4) C(3) 119.8(8) ? ? ? yes
Br(1) C(4) C(5) 120.2(9) ? ? ? yes
Br(1) C(4) C(6) 149.6(7) ? ? ? yes
C(1) C(4) C(2) 30.7(3) ? ? ? yes
C(1) C(4) C(3) 60.7(6) ? ? ? yes
C(1) C(4) C(5) 59.3(6) ? ? ? yes
C(1) C(4) C(6) 30.0(3) ? ? ? yes
C(2) C(4) C(3) 30.0(5) ? ? ? yes
C(2) C(4) C(5) 90.0(7) ? ? ? yes
C(2) C(4) C(6) 60.7(4) ? ? ? yes
C(3) C(4) C(5) 120.0(9) ? ? ? yes
C(3) C(4) C(6) 90.7(6) ? ? ? yes
C(5) C(4) C(6) 29.3(5) ? ? ? yes
Br(1) C(5) C(1) 126.8(5) ? ? ? yes
Br(1) C(5) C(2) 95.7(4) ? ? ? yes
Br(1) C(5) C(3) 65.3(4) ? ? ? yes
Br(1) C(5) C(4) 35.2(5) ? ? ? yes
Br(1) C(5) C(6) 157.1(7) ? ? ? yes
Br(1) C(5) C(7) 171.5(5) ? ? ? yes
C(1) C(5) C(2) 31.1(3) ? ? ? yes
C(1) C(5) C(3) 61.5(4) ? ? ? yes
C(1) C(5) C(4) 91.6(7) ? ? ? yes
C(1) C(5) C(6) 30.3(5) ? ? ? yes
C(1) C(5) C(7) 61.6(4) ? ? ? yes
C(2) C(5) C(3) 30.4(3) ? ? ? yes
C(2) C(5) C(4) 60.5(6) ? ? ? yes
C(2) C(5) C(6) 61.4(6) ? ? ? yes
C(2) C(5) C(7) 92.6(4) ? ? ? yes
C(3) C(5) C(4) 30.1(5) ? ? ? yes
C(3) C(5) C(6) 91.8(7) ? ? ? yes
C(3) C(5) C(7) 123.0(5) ? ? ? yes
C(4) C(5) C(6) 121.9(10) ? ? ? yes
C(4) C(5) C(7) 153.0(8) ? ? ? yes
C(6) C(5) C(7) 31.3(5) ? ? ? yes
O(1) C(6) N(1) 74.3(3) ? ? ? yes
O(1) C(6) C(1) 28.8(4) ? ? ? yes
O(1) C(6) C(2) 59.9(4) ? ? ? yes
O(1) C(6) C(3) 90.2(4) ? ? ? yes
O(1) C(6) C(4) 119.7(5) ? ? ? yes
O(1) C(6) C(5) 148.5(8) ? ? ? yes
O(1) C(6) C(7) 91.6(6) ? ? ? yes
O(1) C(6) C(8) 87.4(4) ? ? ? yes
N(1) C(6) C(1) 100.4(6) ? ? ? yes
N(1) C(6) C(2) 128.9(5) ? ? ? yes
N(1) C(6) C(3) 151.9(5) ? ? ? yes
N(1) C(6) C(4) 152.8(5) ? ? ? yes
N(1) C(6) C(5) 132.9(8) ? ? ? yes
N(1) C(6) C(7) 32.7(5) ? ? ? yes
N(1) C(6) C(8) 29.5(3) ? ? ? yes
C(1) C(6) C(2) 31.1(5) ? ? ? yes
C(1) C(6) C(3) 61.4(6) ? ? ? yes
C(1) C(6) C(4) 90.9(6) ? ? ? yes
C(1) C(6) C(5) 119.6(9) ? ? ? yes
C(1) C(6) C(7) 120.4(8) ? ? ? yes
C(1) C(6) C(8) 104.5(6) ? ? ? yes
C(2) C(6) C(3) 30.3(3) ? ? ? yes
C(2) C(6) C(4) 59.8(4) ? ? ? yes
C(2) C(6) C(5) 88.6(7) ? ? ? yes
C(2) C(6) C(7) 151.2(7) ? ? ? yes
C(2) C(6) C(8) 121.9(5) ? ? ? yes
C(3) C(6) C(4) 29.5(3) ? ? ? yes
C(3) C(6) C(5) 58.3(6) ? ? ? yes
C(3) C(6) C(7) 175.2(7) ? ? ? yes
C(3) C(6) C(8) 129.3(4) ? ? ? yes
C(4) C(6) C(5) 28.8(5) ? ? ? yes
C(4) C(6) C(7) 148.6(8) ? ? ? yes
C(4) C(6) C(8) 123.6(5) ? ? ? yes
C(5) C(6) C(7) 119.9(9) ? ? ? yes
C(5) C(6) C(8) 110.4(7) ? ? ? yes
C(7) C(6) C(8) 55.1(6) ? ? ? yes
Cu C(7) O(1) 41.0(2) ? ? ? yes
Cu C(7) N(1) 42.4(4) ? ? ? yes
Cu C(7) C(1) 66.4(3) ? ? ? yes
Cu C(7) C(5) 120.6(4) ? ? ? yes
Cu C(7) C(6) 93.3(6) ? ? ? yes
Cu C(7) C(8) 66.7(4) ? ? ? yes
Cu C(7) C(9) 63.1(4) ? ? ? yes
O(1) C(7) N(1) 79.4(5) ? ? ? yes
O(1) C(7) C(1) 27.7(2) ? ? ? yes
O(1) C(7) C(5) 85.2(4) ? ? ? yes
O(1) C(7) C(6) 56.4(5) ? ? ? yes
O(1) C(7) C(8) 88.8(4) ? ? ? yes
O(1) C(7) C(9) 104.0(5) ? ? ? yes
N(1) C(7) C(1) 97.6(6) ? ? ? yes
N(1) C(7) C(5) 127.4(7) ? ? ? yes
N(1) C(7) C(6) 114.5(8) ? ? ? yes
N(1) C(7) C(8) 34.2(5) ? ? ? yes
N(1) C(7) C(9) 34.3(5) ? ? ? yes
C(1) C(7) C(5) 57.5(4) ? ? ? yes
C(1) C(7) C(6) 28.7(5) ? ? ? yes
C(1) C(7) C(8) 92.3(5) ? ? ? yes
C(1) C(7) C(9) 128.4(5) ? ? ? yes
C(5) C(7) C(6) 28.8(5) ? ? ? yes
C(5) C(7) C(8) 96.3(5) ? ? ? yes
C(5) C(7) C(9) 152.4(6) ? ? ? yes
C(6) C(7) C(8) 94.4(7) ? ? ? yes
C(6) C(7) C(9) 148.8(8) ? ? ? yes
C(8) C(7) C(9) 58.6(5) ? ? ? yes
Cu C(8) N(1) 39.4(5) ? ? ? yes
Cu C(8) C(6) 68.6(3) ? ? ? yes
Cu C(8) C(7) 63.9(4) ? ? ? yes
Cu C(8) C(9) 62.7(4) ? ? ? yes
N(1) C(8) C(6) 58.8(5) ? ? ? yes
N(1) C(8) C(7) 35.4(5) ? ? ? yes
N(1) C(8) C(9) 35.9(5) ? ? ? yes
C(6) C(8) C(7) 30.5(3) ? ? ? yes
C(6) C(8) C(9) 90.7(5) ? ? ? yes
C(7) C(8) C(9) 61.3(5) ? ? ? yes
Cu C(9) N(1) 44.3(5) ? ? ? yes
Cu C(9) N(2) 44.7(3) ? ? ? yes
Cu C(9) C(7) 65.7(3) ? ? ? yes
Cu C(9) C(8) 68.2(4) ? ? ? yes
Cu C(9) C(10) 72.5(7) ? ? ? yes
N(1) C(9) N(2) 88.9(6) ? ? ? yes
N(1) C(9) C(7) 34.7(5) ? ? ? yes
N(1) C(9) C(8) 35.2(5) ? ? ? yes
N(1) C(9) C(10) 115(1) ? ? ? yes
N(2) C(9) C(7) 106.1(5) ? ? ? yes
N(2) C(9) C(8) 104.3(5) ? ? ? yes
N(2) C(9) C(10) 33.1(7) ? ? ? yes
C(7) C(9) C(8) 60.1(5) ? ? ? yes
C(7) C(9) C(10) 116(1) ? ? ? yes
C(8) C(9) C(10) 137.3(10) ? ? ? yes
Cu C(10) N(1) 46.2(3) ? ? ? yes
Cu C(10) N(2) 46.9(5) ? ? ? yes
Cu C(10) C(9) 79.2(7) ? ? ? yes
Cu C(10) C(11) 68.0(4) ? ? ? yes
Cu C(10) C(12) 68.5(4) ? ? ? yes
N(1) C(10) N(2) 89.9(7) ? ? ? yes
N(1) C(10) C(9) 33.9(6) ? ? ? yes
N(1) C(10) C(11) 95.9(6) ? ? ? yes
N(1) C(10) C(12) 114.4(6) ? ? ? yes
N(2) C(10) C(9) 117(1) ? ? ? yes
N(2) C(10) C(11) 33.2(6) ? ? ? yes
N(2) C(10) C(12) 34.8(6) ? ? ? yes
C(9) C(10) C(11) 107(1) ? ? ? yes
C(9) C(10) C(12) 147.6(10) ? ? ? yes
C(11) C(10) C(12) 58.8(5) ? ? ? yes
Cu C(11) N(2) 40.2(5) ? ? ? yes
Cu C(11) C(10) 60.5(4) ? ? ? yes
Cu C(11) C(12) 65.7(4) ? ? ? yes
Cu C(11) C(14) 69.4(3) ? ? ? yes
N(2) C(11) C(10) 34.4(6) ? ? ? yes
N(2) C(11) C(12) 35.1(5) ? ? ? yes
N(2) C(11) C(14) 58.0(6) ? ? ? yes
C(10) C(11) C(12) 59.9(6) ? ? ? yes
C(10) C(11) C(14) 89.2(6) ? ? ? yes
C(12) C(11) C(14) 31.0(3) ? ? ? yes
Cu C(12) O(2) 40.5(2) ? ? ? yes
Cu C(12) N(2) 40.3(4) ? ? ? yes
Cu C(12) C(10) 60.8(4) ? ? ? yes
Cu C(12) C(11) 65.7(4) ? ? ? yes
Cu C(12) C(13) 65.4(3) ? ? ? yes
Cu C(12) C(14) 92.2(6) ? ? ? yes
Cu C(12) C(15) 118.3(4) ? ? ? yes
O(2) C(12) N(2) 78.4(5) ? ? ? yes
O(2) C(12) C(10) 100.4(4) ? ? ? yes
O(2) C(12) C(11) 90.9(5) ? ? ? yes
O(2) C(12) C(13) 27.8(2) ? ? ? yes
O(2) C(12) C(14) 57.5(5) ? ? ? yes
O(2) C(12) C(15) 85.4(4) ? ? ? yes
N(2) C(12) C(10) 35.7(6) ? ? ? yes
N(2) C(12) C(11) 34.8(5) ? ? ? yes
N(2) C(12) C(13) 97.1(6) ? ? ? yes
N(2) C(12) C(14) 113.8(9) ? ? ? yes
N(2) C(12) C(15) 126.9(8) ? ? ? yes
C(10) C(12) C(11) 61.3(6) ? ? ? yes
C(10) C(12) C(13) 126.2(5) ? ? ? yes
C(10) C(12) C(14) 149.1(8) ? ? ? yes
C(10) C(12) C(15) 156.9(7) ? ? ? yes
C(11) C(12) C(13) 94.8(5) ? ? ? yes
C(11) C(12) C(14) 95.2(7) ? ? ? yes
C(11) C(12) C(15) 96.5(6) ? ? ? yes
C(13) C(12) C(14) 29.7(5) ? ? ? yes
C(13) C(12) C(15) 57.6(4) ? ? ? yes
C(14) C(12) C(15) 27.9(5) ? ? ? yes
Cu C(13) O(2) 32.4(4) ? ? ? yes
Cu C(13) C(12) 63.1(3) ? ? ? yes
Cu C(13) C(14) 91.7(6) ? ? ? yes
Cu C(13) C(15) 119.0(5) ? ? ? yes
Cu C(13) C(16) 145.6(4) ? ? ? yes
Cu C(13) C(17) 163.1(4) ? ? ? yes
Cu C(13) C(18) 147.1(7) ? ? ? yes
Cu C(13) C(19) 121.9(4) ? ? ? yes
O(2) C(13) C(12) 87.4(6) ? ? ? yes
O(2) C(13) C(14) 118.9(9) ? ? ? yes
O(2) C(13) C(15) 148.0(8) ? ? ? yes
O(2) C(13) C(16) 177.2(8) ? ? ? yes
O(2) C(13) C(17) 153.8(8) ? ? ? yes
O(2) C(13) C(18) 123.9(9) ? ? ? yes
O(2) C(13) C(19) 94.9(6) ? ? ? yes
C(12) C(13) C(14) 31.6(5) ? ? ? yes
C(12) C(13) C(15) 60.7(4) ? ? ? yes
C(12) C(13) C(16) 89.9(4) ? ? ? yes
C(12) C(13) C(17) 118.7(5) ? ? ? yes
C(12) C(13) C(18) 148.3(8) ? ? ? yes
C(12) C(13) C(19) 171.6(5) ? ? ? yes
C(14) C(13) C(15) 29.2(5) ? ? ? yes
C(14) C(13) C(16) 58.4(6) ? ? ? yes
C(14) C(13) C(17) 87.3(6) ? ? ? yes
C(14) C(13) C(18) 117.2(9) ? ? ? yes
C(14) C(13) C(19) 145.9(8) ? ? ? yes
C(15) C(13) C(16) 29.2(3) ? ? ? yes
C(15) C(13) C(17) 58.2(4) ? ? ? yes
C(15) C(13) C(18) 88.1(7) ? ? ? yes
C(15) C(13) C(19) 117.0(5) ? ? ? yes
C(16) C(13) C(17) 29.0(3) ? ? ? yes
C(16) C(13) C(18) 58.8(6) ? ? ? yes
C(16) C(13) C(19) 87.8(5) ? ? ? yes
C(17) C(13) C(18) 29.9(5) ? ? ? yes
C(17) C(13) C(19) 58.9(4) ? ? ? yes
C(18) C(13) C(19) 29.1(5) ? ? ? yes
O(2) C(14) N(2) 72.9(4) ? ? ? yes
O(2) C(14) C(11) 88.0(4) ? ? ? yes
O(2) C(14) C(12) 89.7(6) ? ? ? yes
O(2) C(14) C(13) 29.0(5) ? ? ? yes
O(2) C(14) C(15) 149.3(8) ? ? ? yes
O(2) C(14) C(16) 120.0(5) ? ? ? yes
O(2) C(14) C(17) 90.5(4) ? ? ? yes
O(2) C(14) C(18) 59.9(4) ? ? ? yes
N(2) C(14) C(11) 29.5(3) ? ? ? yes
N(2) C(14) C(12) 32.4(5) ? ? ? yes
N(2) C(14) C(13) 99.8(7) ? ? ? yes
N(2) C(14) C(15) 134.1(8) ? ? ? yes
N(2) C(14) C(16) 155.6(6) ? ? ? yes
N(2) C(14) C(17) 153.0(5) ? ? ? yes
N(2) C(14) C(18) 128.4(5) ? ? ? yes
C(11) C(14) C(12) 53.8(6) ? ? ? yes
C(11) C(14) C(13) 106.8(7) ? ? ? yes
C(11) C(14) C(15) 110.7(8) ? ? ? yes
C(11) C(14) C(16) 126.3(5) ? ? ? yes
C(11) C(14) C(17) 132.6(5) ? ? ? yes
C(11) C(14) C(18) 124.6(5) ? ? ? yes
C(12) C(14) C(13) 118.6(9) ? ? ? yes
C(12) C(14) C(15) 120.9(10) ? ? ? yes
C(12) C(14) C(16) 149.8(8) ? ? ? yes
C(12) C(14) C(17) 173.6(8) ? ? ? yes
C(12) C(14) C(18) 149.0(8) ? ? ? yes
C(13) C(14) C(15) 120.3(9) ? ? ? yes
C(13) C(14) C(16) 91.0(7) ? ? ? yes
C(13) C(14) C(17) 61.5(6) ? ? ? yes
C(13) C(14) C(18) 30.9(5) ? ? ? yes
C(15) C(14) C(16) 29.3(6) ? ? ? yes
C(15) C(14) C(17) 58.8(6) ? ? ? yes
C(15) C(14) C(18) 89.4(7) ? ? ? yes
C(16) C(14) C(17) 29.5(3) ? ? ? yes
C(16) C(14) C(18) 60.1(4) ? ? ? yes
C(17) C(14) C(18) 30.6(3) ? ? ? yes
Br(2) C(15) C(12) 171.3(5) ? ? ? yes
Br(2) C(15) C(13) 125.5(5) ? ? ? yes
Br(2) C(15) C(14) 156.0(8) ? ? ? yes
Br(2) C(15) C(16) 34.7(5) ? ? ? yes
Br(2) C(15) C(17) 64.7(4) ? ? ? yes
Br(2) C(15) C(18) 95.3(4) ? ? ? yes
C(12) C(15) C(13) 61.6(4) ? ? ? yes
C(12) C(15) C(14) 31.1(6) ? ? ? yes
C(12) C(15) C(16) 152.0(8) ? ? ? yes
C(12) C(15) C(17) 122.2(5) ? ? ? yes
C(12) C(15) C(18) 91.7(4) ? ? ? yes
C(13) C(15) C(14) 30.6(5) ? ? ? yes
C(13) C(15) C(16) 90.8(7) ? ? ? yes
C(13) C(15) C(17) 60.9(4) ? ? ? yes
C(13) C(15) C(18) 30.2(3) ? ? ? yes
C(14) C(15) C(16) 121.4(10) ? ? ? yes
C(14) C(15) C(17) 91.4(7) ? ? ? yes
C(14) C(15) C(18) 60.7(6) ? ? ? yes
C(16) C(15) C(17) 30.0(5) ? ? ? yes
C(16) C(15) C(18) 60.6(6) ? ? ? yes
C(17) C(15) C(18) 30.7(3) ? ? ? yes
Br(2) C(16) C(13) 179.2(6) ? ? ? yes
Br(2) C(16) C(14) 149.9(7) ? ? ? yes
Br(2) C(16) C(15) 120.7(8) ? ? ? yes
Br(2) C(16) C(17) 119.5(9) ? ? ? yes
Br(2) C(16) C(18) 149.8(7) ? ? ? yes
C(13) C(16) C(14) 30.6(3) ? ? ? yes
C(13) C(16) C(15) 59.9(6) ? ? ? yes
C(13) C(16) C(17) 59.9(6) ? ? ? yes
C(13) C(16) C(18) 29.6(3) ? ? ? yes
C(14) C(16) C(15) 29.3(5) ? ? ? yes
C(14) C(16) C(17) 90.5(7) ? ? ? yes
C(14) C(16) C(18) 60.2(4) ? ? ? yes
C(15) C(16) C(17) 119.8(10) ? ? ? yes
C(15) C(16) C(18) 89.5(7) ? ? ? yes
C(17) C(16) C(18) 30.3(5) ? ? ? yes
Br(2) C(17) C(13) 126.7(5) ? ? ? yes
Br(2) C(17) C(14) 95.6(4) ? ? ? yes
Br(2) C(17) C(15) 65.8(4) ? ? ? yes
Br(2) C(17) C(16) 35.5(6) ? ? ? yes
Br(2) C(17) C(18) 156.1(8) ? ? ? yes
Br(2) C(17) C(19) 171.1(5) ? ? ? yes
C(13) C(17) C(14) 31.2(3) ? ? ? yes
C(13) C(17) C(15) 60.9(4) ? ? ? yes
C(13) C(17) C(16) 91.2(7) ? ? ? yes
C(13) C(17) C(18) 29.4(5) ? ? ? yes
C(13) C(17) C(19) 61.8(4) ? ? ? yes
C(14) C(17) C(15) 29.8(3) ? ? ? yes
C(14) C(17) C(16) 60.0(6) ? ? ? yes
C(14) C(17) C(18) 60.6(6) ? ? ? yes
C(14) C(17) C(19) 92.8(4) ? ? ? yes
C(15) C(17) C(16) 30.3(6) ? ? ? yes
C(15) C(17) C(18) 90.3(7) ? ? ? yes
C(15) C(17) C(19) 122.6(5) ? ? ? yes
C(16) C(17) C(18) 120(1) ? ? ? yes
C(16) C(17) C(19) 152.8(9) ? ? ? yes
C(18) C(17) C(19) 32.4(5) ? ? ? yes
O(2) C(18) N(3) 71.7(3) ? ? ? yes
O(2) C(18) C(13) 27.1(5) ? ? ? yes
O(2) C(18) C(14) 59.0(4) ? ? ? yes
O(2) C(18) C(15) 88.8(4) ? ? ? yes
O(2) C(18) C(16) 118.7(5) ? ? ? yes
O(2) C(18) C(17) 147.8(8) ? ? ? yes
O(2) C(18) C(19) 95.9(6) ? ? ? yes
N(3) C(18) C(13) 98.7(7) ? ? ? yes
N(3) C(18) C(14) 130.5(5) ? ? ? yes
N(3) C(18) C(15) 160.0(5) ? ? ? yes
N(3) C(18) C(16) 169.0(6) ? ? ? yes
N(3) C(18) C(17) 140.3(8) ? ? ? yes
N(3) C(18) C(19) 24.3(5) ? ? ? yes
C(13) C(18) C(14) 31.9(5) ? ? ? yes
C(13) C(18) C(15) 61.7(6) ? ? ? yes
C(13) C(18) C(16) 91.6(7) ? ? ? yes
C(13) C(18) C(17) 120.7(9) ? ? ? yes
C(13) C(18) C(19) 122.9(9) ? ? ? yes
C(14) C(18) C(15) 29.8(3) ? ? ? yes
C(14) C(18) C(16) 59.7(4) ? ? ? yes
C(14) C(18) C(17) 88.8(7) ? ? ? yes
C(14) C(18) C(19) 154.3(8) ? ? ? yes
C(15) C(18) C(16) 29.8(3) ? ? ? yes
C(15) C(18) C(17) 59.0(6) ? ? ? yes
C(15) C(18) C(19) 172.8(7) ? ? ? yes
C(16) C(18) C(17) 29.1(6) ? ? ? yes
C(16) C(18) C(19) 145.0(8) ? ? ? yes
C(17) C(18) C(19) 116.0(9) ? ? ? yes
Zn C(19) O(2) 41.1(2) ? ? ? yes
Zn C(19) N(3) 34.7(5) ? ? ? yes
Zn C(19) C(13) 67.1(3) ? ? ? yes
Zn C(19) C(17) 125.5(4) ? ? ? yes
Zn C(19) C(18) 94.3(6) ? ? ? yes
Zn C(19) C(20) 68.9(4) ? ? ? yes
O(2) C(19) N(3) 73.7(6) ? ? ? yes
O(2) C(19) C(13) 26.6(2) ? ? ? yes
O(2) C(19) C(17) 85.9(4) ? ? ? yes
O(2) C(19) C(18) 54.5(5) ? ? ? yes
O(2) C(19) C(20) 107.9(5) ? ? ? yes
N(3) C(19) C(13) 100.3(7) ? ? ? yes
N(3) C(19) C(17) 159.6(8) ? ? ? yes
N(3) C(19) C(18) 128.1(9) ? ? ? yes
N(3) C(19) C(20) 34.5(5) ? ? ? yes
C(13) C(19) C(17) 59.4(4) ? ? ? yes
C(13) C(19) C(18) 27.9(5) ? ? ? yes
C(13) C(19) C(20) 134.4(5) ? ? ? yes
C(17) C(19) C(18) 31.5(5) ? ? ? yes
C(17) C(19) C(20) 165.6(6) ? ? ? yes
C(18) C(19) C(20) 162.3(8) ? ? ? yes
N(3) C(20) C(19) 29.5(4) ? ? ? yes
N(3) C(20) C(21) 112.4(8) ? ? ? yes
N(3) C(20) C(22) 100.0(6) ? ? ? yes
C(19) C(20) C(21) 136.5(8) ? ? ? yes
C(19) C(20) C(22) 129.4(5) ? ? ? yes
C(21) C(20) C(22) 31.2(5) ? ? ? yes
N(3) C(21) N(4) 76.9(4) ? ? ? yes
N(3) C(21) C(20) 33.4(5) ? ? ? yes
N(3) C(21) C(22) 103.0(6) ? ? ? yes
N(4) C(21) C(20) 102.8(7) ? ? ? yes
N(4) C(21) C(22) 32.8(5) ? ? ? yes
C(20) C(21) C(22) 117.1(9) ? ? ? yes
N(4) C(22) C(20) 100.5(6) ? ? ? yes
N(4) C(22) C(21) 113.9(9) ? ? ? yes
N(4) C(22) C(23) 29.3(4) ? ? ? yes
C(20) C(22) C(21) 31.7(5) ? ? ? yes
C(20) C(22) C(23) 129.7(5) ? ? ? yes
C(21) C(22) C(23) 138.9(8) ? ? ? yes
Zn C(23) O(1) 41.3(2) ? ? ? yes
Zn C(23) N(4) 34.8(5) ? ? ? yes
Zn C(23) C(1) 67.4(3) ? ? ? yes
Zn C(23) C(2) 95.3(6) ? ? ? yes
Zn C(23) C(3) 125.1(4) ? ? ? yes
Zn C(23) C(22) 68.6(4) ? ? ? yes
O(1) C(23) N(4) 74.6(6) ? ? ? yes
O(1) C(23) C(1) 26.9(2) ? ? ? yes
O(1) C(23) C(2) 55.4(5) ? ? ? yes
O(1) C(23) C(3) 85.7(4) ? ? ? yes
O(1) C(23) C(22) 108.5(5) ? ? ? yes
N(4) C(23) C(1) 101.4(7) ? ? ? yes
N(4) C(23) C(2) 129.8(9) ? ? ? yes
N(4) C(23) C(3) 159.9(8) ? ? ? yes
N(4) C(23) C(22) 34.0(5) ? ? ? yes
C(1) C(23) C(2) 28.5(5) ? ? ? yes
C(1) C(23) C(3) 58.7(4) ? ? ? yes
C(1) C(23) C(22) 135.4(5) ? ? ? yes
C(2) C(23) C(3) 30.3(5) ? ? ? yes
C(2) C(23) C(22) 163.8(8) ? ? ? yes
C(3) C(23) C(22) 165.8(5) ? ? ? yes
Zn C(24) O(3) 90.2(6) ? ? ? yes
Zn C(24) O(4) 34.4(4) ? ? ? yes
Zn C(24) C(25) 151.7(8) ? ? ? yes
O(3) C(24) O(4) 124.3(10) ? ? ? yes
O(3) C(24) C(25) 118.1(10) ? ? ? yes
O(4) C(24) C(25) 117.6(9) ? ? ? yes
O(3) C(25) O(4) 56.4(3) ? ? ? yes
O(3) C(25) C(24) 28.0(5) ? ? ? yes
O(4) C(25) C(24) 28.3(5) ? ? ? yes

loop_
_geom_bond_atom_site_label_1
_geom_bond_atom_site_label_2
_geom_bond_distance
_geom_bond_site_symmetry_1
_geom_bond_site_symmetry_2
_geom_bond_publ_flag
Br(1) C(3) 2.83(1) ? ? yes
Br(1) C(4) 1.893(9) ? ? yes
Br(1) C(5) 2.84(1) ? ? yes
Br(2) C(15) 2.84(1) ? ? yes
Br(2) C(16) 1.882(10) ? ? yes
Br(2) C(17) 2.82(1) ? ? yes
Zn Cu 2.942(2) ? ? yes
Zn O(1) 2.059(6) ? ? yes
Zn O(2) 2.061(6) ? ? yes
Zn O(4) 2.018(6) ? ? yes
Zn N(3) 2.033(8) ? ? yes
Zn N(4) 2.029(8) ? ? yes
Zn C(19) 2.953(10) ? ? yes
Zn C(23) 2.945(10) ? ? yes
Zn C(24) 2.93(1) ? ? yes
Cu O(1) 1.990(6) ? ? yes
Cu O(2) 1.973(6) ? ? yes
Cu O(3) 2.093(7) ? ? yes
Cu N(1) 2.026(8) ? ? yes
Cu N(2) 2.017(7) ? ? yes
Cu C(1) 2.959(9) ? ? yes
Cu C(7) 2.862(10) ? ? yes
Cu C(8) 2.92(1) ? ? yes
Cu C(9) 2.80(1) ? ? yes
Cu C(10) 2.72(1) ? ? yes
Cu C(11) 2.89(1) ? ? yes
Cu C(12) 2.895(10) ? ? yes
Cu C(13) 2.95(1) ? ? yes
Cl O(5) 1.32(1) ? ? yes
Cl O(6) 1.30(1) ? ? yes
Cl O(7) 1.360(8) ? ? yes
Cl O(8) 1.407(7) ? ? yes
O(1) O(2) 2.469(8) ? ? yes
O(1) N(1) 2.941(10) ? ? yes
O(1) N(4) 2.839(10) ? ? yes
O(1) C(1) 1.312(10) ? ? yes
O(1) C(2) 2.39(1) ? ? yes
O(1) C(6) 2.35(1) ? ? yes
O(1) C(7) 2.82(1) ? ? yes
O(1) C(23) 2.90(1) ? ? yes
O(2) N(2) 2.89(1) ? ? yes
O(2) N(3) 2.835(10) ? ? yes
O(2) C(12) 2.80(1) ? ? yes
O(2) C(13) 1.309(10) ? ? yes
O(2) C(14) 2.36(1) ? ? yes
O(2) C(18) 2.38(1) ? ? yes
O(2) C(19) 2.91(1) ? ? yes
O(3) O(4) 2.217(8) ? ? yes
O(3) C(24) 1.25(1) ? ? yes
O(3) C(25) 2.35(1) ? ? yes
O(4) C(24) 1.26(1) ? ? yes
O(4) C(25) 2.35(1) ? ? yes
O(5) O(6) 2.13(2) ? ? yes
O(5) O(7) 2.15(1) ? ? yes
O(5) O(8) 2.22(1) ? ? yes
O(6) O(7) 2.14(1) ? ? yes
O(6) O(8) 2.22(1) ? ? yes
O(7) O(8) 2.32(1) ? ? yes
N(1) N(2) 2.82(1) ? ? yes
N(1) C(6) 2.51(1) ? ? yes
N(1) C(7) 1.49(1) ? ? yes
N(1) C(8) 1.45(1) ? ? yes
N(1) C(9) 1.48(1) ? ? yes
N(1) C(10) 2.39(1) ? ? yes
N(2) C(9) 2.43(1) ? ? yes
N(2) C(10) 1.49(1) ? ? yes
N(2) C(11) 1.45(1) ? ? yes
N(2) C(12) 1.46(1) ? ? yes
N(2) C(14) 2.49(1) ? ? yes
N(3) C(18) 2.46(1) ? ? yes
N(3) C(19) 1.29(1) ? ? yes
N(3) C(20) 1.48(1) ? ? yes
N(3) C(21) 2.48(1) ? ? yes
N(4) C(2) 2.48(1) ? ? yes
N(4) C(21) 2.48(1) ? ? yes
N(4) C(22) 1.47(1) ? ? yes
N(4) C(23) 1.28(1) ? ? yes
C(1) C(2) 1.43(1) ? ? yes
C(1) C(3) 2.44(1) ? ? yes
C(1) C(4) 2.80(1) ? ? yes
C(1) C(5) 2.41(1) ? ? yes
C(1) C(6) 1.40(1) ? ? yes
C(1) C(7) 2.51(1) ? ? yes
C(1) C(23) 2.53(1) ? ? yes
C(2) C(3) 1.40(1) ? ? yes
C(2) C(4) 2.41(1) ? ? yes
C(2) C(5) 2.77(1) ? ? yes
C(2) C(6) 2.43(1) ? ? yes
C(2) C(23) 1.45(1) ? ? yes
C(3) C(4) 1.37(1) ? ? yes
C(3) C(5) 2.37(1) ? ? yes
C(3) C(6) 2.78(1) ? ? yes
C(3) C(23) 2.45(2) ? ? yes
C(4) C(5) 1.36(1) ? ? yes
C(4) C(6) 2.41(1) ? ? yes
C(5) C(6) 1.39(1) ? ? yes
C(5) C(7) 2.50(1) ? ? yes
C(6) C(7) 1.50(1) ? ? yes
C(6) C(8) 2.94(1) ? ? yes
C(7) C(8) 2.42(2) ? ? yes
C(7) C(9) 2.45(2) ? ? yes
C(8) C(9) 2.38(2) ? ? yes
C(9) C(10) 1.35(2) ? ? yes
C(10) C(11) 2.44(2) ? ? yes
C(10) C(12) 2.41(2) ? ? yes
C(11) C(12) 2.38(2) ? ? yes
C(11) C(14) 2.94(2) ? ? yes
C(12) C(13) 2.54(1) ? ? yes
C(12) C(14) 1.52(1) ? ? yes
C(12) C(15) 2.52(2) ? ? yes
C(13) C(14) 1.44(1) ? ? yes
C(13) C(15) 2.44(1) ? ? yes
C(13) C(16) 2.82(1) ? ? yes
C(13) C(17) 2.44(1) ? ? yes
C(13) C(18) 1.39(1) ? ? yes
C(13) C(19) 2.49(1) ? ? yes
C(14) C(15) 1.38(1) ? ? yes
C(14) C(16) 2.40(1) ? ? yes
C(14) C(17) 2.77(1) ? ? yes
C(14) C(18) 2.41(1) ? ? yes
C(15) C(16) 1.38(1) ? ? yes
C(15) C(17) 2.37(1) ? ? yes
C(15) C(18) 2.77(1) ? ? yes
C(16) C(17) 1.36(1) ? ? yes
C(16) C(18) 2.41(1) ? ? yes
C(17) C(18) 1.41(1) ? ? yes
C(17) C(19) 2.42(1) ? ? yes
C(18) C(19) 1.45(1) ? ? yes
C(19) C(20) 2.35(1) ? ? yes
C(20) C(21) 1.51(1) ? ? yes
C(20) C(22) 2.56(1) ? ? yes
C(21) C(22) 1.49(1) ? ? yes
C(22) C(23) 2.34(2) ? ? yes
C(24) C(25) 1.48(1) ? ? yes
